data_4101335
loop_
_publ_author_name
'Laye, Rebecca H'
'Wei, Qiang'
'Mason, Pamela V'
'Shanmugam, Maheswaran'
'Teat, Simon J'
'Brechin, Euan K'
'Collison, David'
'McInnes, Eric J L'

_publ_section_title
;
 A highly reduced vanadium(III/IV) polyoxovanadate comprising an
 octavanadyl square-prism surrounding a dimetallic vanadium(III)
 fragment.
;
_journal_issue 28
_journal_name_full 'Journal of the American Chemical Society'
_journal_page_first 9020
_journal_page_last 9021
_journal_paper_doi 10.1021/ja062723+
_journal_volume 128
_journal_year 2006
_chemical_formula_sum 'C74 H98 N24 O22 V10'
_chemical_formula_weight 2185.16
_chemical_name_systematic
;
 ?
;
_space_group_IT_number 139
_symmetry_cell_setting tetragonal
_symmetry_space_group_name_Hall '-I 4 2'
_symmetry_space_group_name_H-M 'I 4/m m m'
_atom_sites_solution_hydrogens geom
_atom_sites_solution_primary direct
_atom_sites_solution_secondary difmap
_audit_creation_method SHELXL-97
_cell_angle_alpha 90.00
_cell_angle_beta 90.00
_cell_angle_gamma 90.00
_cell_formula_units_Z 2
_cell_length_a 17.4950(18)
_cell_length_b 17.4950(18)
_cell_length_c 18.5306(19)
_cell_measurement_reflns_used 5444
_cell_measurement_temperature 150(2)
_cell_measurement_theta_max 27.64
_cell_measurement_theta_min 3.06
_cell_volume 5671.8(10)
_computing_cell_refinement 'Bruker SAINT'
_computing_data_collection 'Bruker APEX 2'
_computing_data_reduction 'Bruker SAINT'
_computing_molecular_graphics 'Bruker SHELXTL'
_computing_publication_material 'Bruker SHELXTL and local programs'
_computing_structure_refinement 'Bruker SHELXTL'
_computing_structure_solution 'Bruker SHELXTL'
_diffrn_ambient_temperature 150(2)
_diffrn_measured_fraction_theta_full 0.962
_diffrn_measured_fraction_theta_max 0.962
_diffrn_measurement_device_type 'Bruker APEX II CCD diffractometer'
_diffrn_measurement_method '\w rotation with narrow frames'
_diffrn_radiation_monochromator 'silicon 111'
_diffrn_radiation_source 'Daresbury SRS station 9.8'
_diffrn_radiation_type synchrotron
_diffrn_radiation_wavelength 0.6778
_diffrn_reflns_av_R_equivalents 0.0380
_diffrn_reflns_av_sigmaI/netI 0.0194
_diffrn_reflns_limit_h_max 24
_diffrn_reflns_limit_h_min -24
_diffrn_reflns_limit_k_max 24
_diffrn_reflns_limit_k_min -24
_diffrn_reflns_limit_l_max 26
_diffrn_reflns_limit_l_min -26
_diffrn_reflns_number 31855
_diffrn_reflns_theta_full 28.95
_diffrn_reflns_theta_max 28.95
_diffrn_reflns_theta_min 3.05
_exptl_absorpt_coefficient_mu 0.850
_exptl_absorpt_correction_T_max 0.93
_exptl_absorpt_correction_T_min 0.85
_exptl_absorpt_correction_type multi-scan
_exptl_crystal_colour orange
_exptl_crystal_density_diffrn 1.280
_exptl_crystal_density_method 'not measured'
_exptl_crystal_description block
_exptl_crystal_F_000 2232
_exptl_crystal_size_max 0.13
_exptl_crystal_size_mid 0.06
_exptl_crystal_size_min 0.03
_refine_diff_density_max 0.878
_refine_diff_density_min -0.457
_refine_diff_density_rms 0.081
_refine_ls_extinction_method none
_refine_ls_goodness_of_fit_ref 1.132
_refine_ls_hydrogen_treatment constr
_refine_ls_matrix_type full
_refine_ls_number_parameters 127
_refine_ls_number_reflns 2359
_refine_ls_number_restraints 70
_refine_ls_restrained_S_all 1.154
_refine_ls_R_factor_all 0.0889
_refine_ls_R_factor_gt 0.0783
_refine_ls_shift/su_max 0.000
_refine_ls_shift/su_mean 0.000
_refine_ls_structure_factor_coef Fsqd
_refine_ls_weighting_details 'calc w=1/[\s^2^(Fo^2^)+(0.1695P)^2^+5.9130P] where P=(Fo^2^+2Fc^2^)/3'
_refine_ls_weighting_scheme calc
_refine_ls_wR_factor_gt 0.2658
_refine_ls_wR_factor_ref 0.2826
_reflns_number_gt 1936
_reflns_number_total 2359
_reflns_threshold_expression I>2\s(I)
_cod_data_source_file ja062723+si20060419_071032.cif
_cod_data_source_block rl355a
_cod_original_sg_symbol_H-M I4/mmm
_cod_database_code 4101335

loop_
_publ_contact_author
'Dr Eric J. L. McInnes'
'Dr Rebecca H. Laye'

loop_
_symmetry_equiv_pos_as_xyz
'x, y, z'
'-x, -y, z'
'-y, x, z'
'y, -x, z'
'-x, y, -z'
'x, -y, -z'
'y, x, -z'
'-y, -x, -z'
'x+1/2, y+1/2, z+1/2'
'-x+1/2, -y+1/2, z+1/2'
'-y+1/2, x+1/2, z+1/2'
'y+1/2, -x+1/2, z+1/2'
'-x+1/2, y+1/2, -z+1/2'
'x+1/2, -y+1/2, -z+1/2'
'y+1/2, x+1/2, -z+1/2'
'-y+1/2, -x+1/2, -z+1/2'
'-x, -y, -z'
'x, y, -z'
'y, -x, -z'
'-y, x, -z'
'x, -y, z'
'-x, y, z'
'-y, -x, z'
'y, x, z'
'-x+1/2, -y+1/2, -z+1/2'
'x+1/2, y+1/2, -z+1/2'
'y+1/2, -x+1/2, -z+1/2'
'-y+1/2, x+1/2, -z+1/2'
'x+1/2, -y+1/2, z+1/2'
'-x+1/2, y+1/2, z+1/2'
'-y+1/2, -x+1/2, z+1/2'
'y+1/2, x+1/2, z+1/2'

loop_
_atom_site_label
_atom_site_type_symbol
_atom_site_fract_x
_atom_site_fract_y
_atom_site_fract_z
_atom_site_U_iso_or_equiv
_atom_site_adp_type
_atom_site_occupancy
_atom_site_symmetry_multiplicity
_atom_site_calc_flag
_atom_site_refinement_flags
_atom_site_disorder_group
V1 V 0.17234(3) 0.17234(3) 0.07971(4) 0.0526(3) Uani 1 2 d S .
O1 O 0.21885(13) 0.21885(13) 0.13935(19) 0.0653(8) Uani 1 2 d S .
V2 V 0.0000 0.08573(10) 0.0000 0.0469(5) Uani 0.50 4 d SP .
O3 O 0.10315(14) 0.10315(14) 0.0000 0.0475(8) Uani 1 4 d S .
N2 N 0.1711(2) 0.0000 0.0885(2) 0.0540(8) Uani 1 2 d S .
N1 N 0.18643(15) 0.06309(15) 0.12583(15) 0.0578(6) Uani 1 1 d . .
C1 C 0.2007(5) 0.0401(4) 0.1990(4) 0.0611(14) Uani 0.579(7) 1 d PU 1
C2 C 0.2125(6) 0.0813(4) 0.2636(4) 0.0850(19) Uani 0.579(7) 1 d PU 1
H2A H 0.2133 0.1356 0.2634 0.102 Uiso 0.579(7) 1 calc PR 1
C3 C 0.2229(8) 0.0416(5) 0.3262(4) 0.104(2) Uani 0.579(7) 1 d PU 1
C4 C 0.2375(10) 0.0822(6) 0.3956(5) 0.137(5) Uani 0.579(7) 1 d PU 1
C1' C 0.2329(7) 0.0395(6) 0.1744(5) 0.065(2) Uani 0.421(7) 1 d PU 2
C2' C 0.2710(8) 0.0821(5) 0.2286(5) 0.080(2) Uani 0.421(7) 1 d PU 2
H2'A H 0.2735 0.1363 0.2265 0.095 Uiso 0.421(7) 1 calc PR 2
C3' C 0.3046(9) 0.0415(6) 0.2852(6) 0.104(3) Uani 0.421(7) 1 d PU 2
C4' C 0.3480(14) 0.0849(8) 0.3416(10) 0.143(6) Uani 0.421(7) 1 d PU 2
O2 O 0.24422(19) 0.1486(2) 0.0000 0.0688(9) Uani 1 2 d S .
C5 C 0.3109(4) 0.1010(5) 0.0000 0.093(2) Uani 1 2 d S .
O4 O 0.0000 0.0000 0.0672(3) 0.0444(10) Uani 1 8 d S .
C6 C 0.0000 0.0000 0.1440(4) 0.0495(15) Uani 1 8 d S .

loop_
_atom_site_aniso_label
_atom_site_aniso_U_11
_atom_site_aniso_U_22
_atom_site_aniso_U_33
_atom_site_aniso_U_23
_atom_site_aniso_U_13
_atom_site_aniso_U_12
V1 0.0444(4) 0.0444(4) 0.0692(6) -0.00376(17) -0.00376(17) -0.0057(2)
O1 0.0556(10) 0.0556(10) 0.085(2) -0.0096(10) -0.0096(10) -0.0051(13)
V2 0.0483(9) 0.0362(8) 0.0562(9) 0.000 0.000 0.000
O3 0.0430(11) 0.0430(11) 0.0565(19) 0.000 0.000 -0.0042(13)
N2 0.056(2) 0.0404(16) 0.066(2) 0.000 -0.0007(14) 0.000
N1 0.0513(12) 0.0481(12) 0.0741(15) -0.0025(11) -0.0117(11) -0.0032(10)
C1 0.074(4) 0.049(2) 0.060(3) 0.001(2) -0.021(3) -0.003(3)
C2 0.120(5) 0.067(3) 0.068(3) -0.005(3) -0.026(3) -0.006(3)
C3 0.161(6) 0.080(4) 0.070(3) -0.004(3) -0.034(4) -0.008(4)
C4 0.244(13) 0.088(6) 0.079(5) -0.008(4) -0.041(7) -0.023(7)
C1' 0.082(5) 0.054(3) 0.059(4) 0.000(3) -0.012(4) -0.001(4)
C2' 0.111(5) 0.058(3) 0.070(4) -0.003(3) -0.030(4) 0.002(4)
C3' 0.155(7) 0.069(4) 0.089(5) -0.008(4) -0.066(5) -0.003(5)
C4' 0.223(14) 0.078(7) 0.127(9) -0.017(7) -0.106(10) 0.015(9)
O2 0.0518(16) 0.071(2) 0.084(2) 0.000 0.000 -0.0101(15)
C5 0.063(3) 0.127(6) 0.091(4) 0.000 0.000 0.016(3)
O4 0.0387(14) 0.0387(14) 0.056(3) 0.000 0.000 0.000
C6 0.045(2) 0.045(2) 0.059(4) 0.000 0.000 0.000

loop_
_atom_type_symbol
_atom_type_description
_atom_type_scat_dispersion_real
_atom_type_scat_dispersion_imag
_atom_type_scat_source
C C 0.0033 0.0016 'International Tables Vol C Tables 4.2.6.8 and 6.1.1.4'
H H 0.0000 0.0000 'International Tables Vol C Tables 4.2.6.8 and 6.1.1.4'
N N 0.0061 0.0033 'International Tables Vol C Tables 4.2.6.8 and 6.1.1.4'
O O 0.0106 0.0060 'International Tables Vol C Tables 4.2.6.8 and 6.1.1.4'
V V 0.3005 0.5294 'International Tables Vol C Tables 4.2.6.8 and 6.1.1.4'

loop_
_geom_angle_atom_site_label_1
_geom_angle_atom_site_label_2
_geom_angle_atom_site_label_3
_geom_angle
_geom_angle_site_symmetry_1
_geom_angle_site_symmetry_3
V1 V1 O1 133.84(14) 18 .
V1 V1 O3 49.21(6) 18 .
V1 V1 N1 113.92(8) 18 24
V1 V1 N1 113.92(8) 18 .
V1 V1 O2 41.88(8) 18 7
V1 V1 O2 41.88(8) 18 .
O1 V1 O3 176.95(15) . .
O1 V1 N1 97.01(12) . .
O1 V1 N1 97.01(12) . 24
O1 V1 O2 107.41(14) . .
O1 V1 O2 107.41(14) . 7
O3 V1 N1 80.91(8) . .
O3 V1 N1 80.91(8) . 24
O3 V1 O2 74.99(10) . .
O3 V1 O2 74.99(10) . 7
N1 V1 N1 92.74(16) . 24
N1 V1 O2 92.18(14) . .
N1 V1 O2 92.18(14) 24 7
N1 V1 O2 154.29(11) 24 .
N1 V1 O2 154.29(11) . 7
O2 V1 O2 73.2(2) . 7
V2 V2 V2 90.0 3 19
V2 V2 V2 45.0 3 17
V2 V2 V2 45.0 19 17
V2 V2 O3 144.58(8) 3 .
V2 V2 O3 54.58(8) 3 3
V2 V2 O3 54.58(8) 19 .
V2 V2 O3 144.58(8) 19 3
V2 V2 O3 99.58(8) 17 .
V2 V2 O3 99.58(8) 17 3
V2 V2 N2 118.44(6) 3 3
V2 V2 N2 118.44(6) 19 3
V2 V2 N2 118.44(6) 3 20
V2 V2 N2 118.44(6) 19 20
V2 V2 N2 132.33(10) 17 3
V2 V2 N2 132.33(10) 17 20
V2 V2 O4 57.04(7) 3 17
V2 V2 O4 57.04(7) 3 .
V2 V2 O4 57.04(7) 19 17
V2 V2 O4 57.04(7) 19 .
V2 V2 O4 39.70(12) 17 17
V2 V2 O4 39.70(12) 17 .
O3 V2 O3 160.84(17) . 3
O3 V2 N2 83.56(6) . 3
O3 V2 N2 83.56(6) 3 3
O3 V2 N2 83.56(6) . 20
O3 V2 N2 83.56(6) 3 20
O3 V2 O4 97.36(6) . .
O3 V2 O4 97.36(6) . 17
O3 V2 O4 97.36(6) 3 17
O3 V2 O4 97.36(6) 3 .
N2 V2 N2 95.3(2) 3 20
N2 V2 O4 172.03(17) 3 17
N2 V2 O4 92.64(16) 3 .
N2 V2 O4 92.64(16) 20 17
N2 V2 O4 172.03(17) 20 .
O4 V2 O4 79.4(2) . 17
V1 O3 V1 81.58(12) . 18
V1 O3 V2 128.10(3) . .
V1 O3 V2 128.10(3) . 19
V1 O3 V2 128.10(3) 18 19
V1 O3 V2 128.10(3) 18 .
V2 O3 V2 70.84(17) . 19
V2 N2 N1 121.34(18) 19 .
V2 N2 N1 121.34(18) 19 21
N1 N2 N1 112.2(4) . 21
V1 N1 N2 121.2(2) . .
V1 N1 C1 131.1(3) . .
V1 N1 C1' 130.6(5) . .
N2 N1 C1 107.1(3) . .
N2 N1 C1' 103.0(5) . .
C1 N1 C1' 30.3(5) . .
N1 C1 C1 106.3(3) . 21
N1 C1 C2 133.0(6) . .
C1 C1 C2 120.7(4) 21 .
C1 C2 C3 118.6(7) . .
C2 C3 C3 120.6(5) . 21
C2 C3 C4 120.8(8) . .
C3 C3 C4 118.5(5) 21 .
N1 C1' C1' 108.8(5) . 21
N1 C1' C2' 128.8(9) . .
C1' C1' C2' 121.8(5) 21 .
C1' C2' C3' 117.6(9) . .
C2' C3' C3' 120.5(6) . 21
C2' C3' C4' 118.7(10) . .
C3' C3' C4' 120.4(7) 21 .
V1 O2 V1 96.24(16) . 18
V1 O2 C5 129.60(14) . .
V1 O2 C5 129.60(14) 18 .
V2 O4 V2 65.92(13) 3 17
V2 O4 V2 100.6(2) 3 19
V2 O4 V2 65.92(13) 17 19
V2 O4 V2 65.92(13) . 3
V2 O4 V2 100.6(2) . 17
V2 O4 V2 65.92(13) . 19
V2 O4 C6 129.70(12) . .
V2 O4 C6 129.70(12) 3 .
V2 O4 C6 129.70(12) 17 .
V2 O4 C6 129.70(12) 19 .

loop_
_geom_bond_atom_site_label_1
_geom_bond_atom_site_label_2
_geom_bond_distance
_geom_bond_site_symmetry_2
V1 V1 2.9541(16) 18
V1 O1 1.596(3) .
V1 O3 2.261(3) .
V1 N1 2.108(3) .
V1 N1 2.108(3) 24
V1 O2 1.984(3) .
V1 O2 1.984(3) 7
V2 V2 2.121(2) 3
V2 V2 2.121(2) 19
V2 V2 3.000(3) 17
V2 O3 1.830(3) .
V2 O3 1.830(3) 3
V2 N2 2.219(4) 3
V2 N2 2.219(4) 20
V2 O4 1.949(4) .
V2 O4 1.949(4) 17
O3 V1 2.261(3) 18
O3 V2 1.830(3) 19
N2 V2 2.219(4) 19
N2 N1 1.330(3) .
N2 N1 1.330(3) 21
N1 C1 1.436(7) .
N1 C1' 1.282(10) .
C1 C1 1.403(13) 21
C1 C2 1.413(9) .
C2 C3 1.366(11) .
C3 C3 1.454(18) 21
C3 C4 1.491(11) .
C1' C1' 1.38(2) 21
C1' C2' 1.417(13) .
C2' C3' 1.397(13) .
C3' C3' 1.45(2) 21
C3' C4' 1.498(15) .
O2 V1 1.984(3) 18
O2 C5 1.434(8) .
O4 V2 1.949(4) 3
O4 V2 1.949(4) 17
O4 V2 1.949(4) 19
O4 C6 1.423(9) .
